data_1552980
loop_
_publ_author_name
'Yan, Xiaoyu'
'Yi, Xiangli'
'Xi, Chanjuan'

_publ_section_title
;
 Direct cleavage of the N&#xE001;N bond of azobenzenes by MeOTf leading to
 N-arylbenzimidazoles
;
_journal_issue 6
_journal_name_full 'Org. Chem. Front.'
_journal_page_first 657
_journal_paper_doi 10.1039/C4QO00056K
_journal_volume 1
_journal_year 2014
_chemical_formula_sum 'C16 H13 F3 N2 O'
_chemical_formula_weight 306.28
_space_group_IT_number 14
_space_group_name_Hall '-P 2ybc'
_space_group_name_H-M_alt 'P 1 21/c 1'
_symmetry_cell_setting monoclinic
_symmetry_space_group_name_H-M 'P 1 21/c 1'
_atom_sites_solution_hydrogens geom
_atom_sites_solution_primary direct
_atom_sites_solution_secondary difmap
_audit_creation_method SHELXL-97
_cell_angle_alpha 90.00
_cell_angle_beta 97.91(3)
_cell_angle_gamma 90.00
_cell_formula_units_Z 4
_cell_length_a 9.805(2)
_cell_length_b 9.3144(19)
_cell_length_c 15.513(3)
_cell_measurement_reflns_used 4270
_cell_measurement_temperature 173.1500
_cell_measurement_theta_max 27.44
_cell_measurement_theta_min 2.10
_cell_volume 1403.3(5)
_computing_cell_refinement 'Siemens SMART & SAINT'
_computing_data_collection 'Siemens SMART'
_computing_data_reduction 'Siemens XPREP'
_computing_molecular_graphics 'Bruker SHELXTL'
_computing_publication_material 'Bruker SHELXTL'
_computing_structure_refinement 'Siemens SHELXTL'
_computing_structure_solution 'Siemens SHELXTL'
_diffrn_ambient_temperature 173.1500
_diffrn_measured_fraction_theta_full 0.996
_diffrn_measured_fraction_theta_max 0.996
_diffrn_measurement_device_type 'Bruker P4'
_diffrn_measurement_method '\w scans'
_diffrn_radiation_monochromator graphite
_diffrn_radiation_source 'fine-focus sealed tube'
_diffrn_radiation_type MoK\a
_diffrn_radiation_wavelength 0.71073
_diffrn_reflns_av_R_equivalents 0.0411
_diffrn_reflns_av_sigmaI/netI 0.0359
_diffrn_reflns_limit_h_max 12
_diffrn_reflns_limit_h_min -12
_diffrn_reflns_limit_k_max 12
_diffrn_reflns_limit_k_min -12
_diffrn_reflns_limit_l_max 19
_diffrn_reflns_limit_l_min -20
_diffrn_reflns_number 9452
_diffrn_reflns_theta_full 27.44
_diffrn_reflns_theta_max 27.44
_diffrn_reflns_theta_min 2.10
_diffrn_standards_decay_% none
_diffrn_standards_interval_count none
_diffrn_standards_interval_time none
_diffrn_standards_number none
_exptl_absorpt_coefficient_mu 0.119
_exptl_absorpt_correction_T_max 0.987
_exptl_absorpt_correction_T_min 0.951
_exptl_absorpt_correction_type multi-scan
_exptl_absorpt_process_details 'SADABS (Sheldrick, 1996)'
_exptl_crystal_colour yellow
_exptl_crystal_density_diffrn 1.450
_exptl_crystal_density_method 'not measured'
_exptl_crystal_description plate
_exptl_crystal_F_000 632
_exptl_crystal_size_max .509
_exptl_crystal_size_mid .354
_exptl_crystal_size_min .106
_refine_diff_density_max 0.406
_refine_diff_density_min -0.242
_refine_diff_density_rms 0.050
_refine_ls_extinction_method none
_refine_ls_goodness_of_fit_ref 1.167
_refine_ls_hydrogen_treatment constr
_refine_ls_matrix_type full
_refine_ls_number_parameters 199
_refine_ls_number_reflns 3196
_refine_ls_number_restraints 0
_refine_ls_restrained_S_all 1.167
_refine_ls_R_factor_gt 0.0700
_refine_ls_shift/su_max 0.000
_refine_ls_shift/su_mean 0.000
_refine_ls_structure_factor_coef Fsqd
_refine_ls_weighting_details 'calc w=1/[\s^2^(Fo^2^)+(0.0592P)^2^+0.9874P] where P=(Fo^2^+2Fc^2^)/3'
_refine_ls_weighting_scheme calc
_refine_ls_wR_factor_gt 0.1587
_refine_ls_wR_factor_ref 0.1652
_reflns_number_gt 2883
_reflns_number_total 3196
_reflns_threshold_expression >2sigma(I)
_cod_data_source_file c4qo00056k2.cif
_cod_data_source_block a
_cod_depositor_comments
;
The following automatic conversions were performed:

data item '_symmetry_cell_setting' value 'Monoclinic' was changed to
'monoclinic' in accordance with the
/home/saulius/struct/COD-crude-data/automatic-downloads/DataCite-retrospective/RSC/depositions/lib/dictionaries/cif_core.dic
dictionary named 'cif_core.dic' version 2.4.2 last updated on
2011-04-26.

Automatic conversion script
Id: cif_fix_values 6909 2019-04-08 15:41:33Z antanas 
;
_cod_original_sg_symbol_H-M P2(1)/c
_cod_database_code 1552980
_refine_ls_r_factor_ref 0.0784

loop_
_symmetry_equiv_pos_as_xyz
'x, y, z'
'-x, y+1/2, -z+1/2'
'-x, -y, -z'
'x, -y-1/2, z-1/2'

loop_
_atom_site_label
_atom_site_type_symbol
_atom_site_fract_x
_atom_site_fract_y
_atom_site_fract_z
_atom_site_U_iso_or_equiv
_atom_site_adp_type
_atom_site_occupancy
_atom_site_symmetry_multiplicity
_atom_site_calc_flag
_atom_site_refinement_flags
O1 O 0.83883(17) 0.72216(17) 0.13828(10) 0.0359(4) Uani 1 1 d .
N1 N 0.83256(18) 0.27520(19) -0.03704(11) 0.0289(4) Uani 1 1 d .
F1 F 0.33934(18) 0.2034(2) -0.33783(11) 0.0714(6) Uani 1 1 d .
C4 C 0.6785(2) 0.2221(3) -0.26554(14) 0.0346(5) Uani 1 1 d .
H4A H 0.7008 0.1790 -0.3158 0.042 Uiso 1 1 calc R
C5 C 0.8172(2) 0.5159(2) 0.04042(13) 0.0273(4) Uani 1 1 d .
H5A H 0.7542 0.5607 -0.0014 0.033 Uiso 1 1 calc R
N2 N 0.99059(19) 0.1697(2) 0.06203(12) 0.0341(4) Uani 1 1 d .
C7 C 0.7378(2) 0.2837(2) -0.11456(13) 0.0269(4) Uani 1 1 d .
F2 F 0.49879(19) 0.2335(3) -0.41513(10) 0.0776(7) Uani 1 1 d .
C9 C 0.9601(2) 0.3071(2) 0.09081(13) 0.0279(4) Uani 1 1 d .
C10 C 0.5512(2) 0.2864(2) -0.26570(14) 0.0318(5) Uani 1 1 d .
C11 C 1.0142(2) 0.3787(2) 0.16697(13) 0.0311(5) Uani 1 1 d .
H11A H 1.0796 0.3353 0.2078 0.037 Uiso 1 1 calc R
C12 C 0.8622(2) 0.3750(2) 0.03005(13) 0.0263(4) Uani 1 1 d .
F3 F 0.3999(2) 0.4152(2) -0.36854(12) 0.0731(6) Uani 1 1 d .
C14 C 0.8720(2) 0.5846(2) 0.11672(13) 0.0292(5) Uani 1 1 d .
C15 C 0.7723(2) 0.2222(2) -0.19034(14) 0.0324(5) Uani 1 1 d .
H15A H 0.8586 0.1809 -0.1904 0.039 Uiso 1 1 calc R
C16 C 0.7463(2) 0.8015(2) 0.07633(14) 0.0335(5) Uani 1 1 d .
H16A H 0.6602 0.7497 0.0621 0.040 Uiso 1 1 calc R
H16B H 0.7865 0.8159 0.0233 0.040 Uiso 1 1 calc R
C17 C 0.9677(2) 0.5161(2) 0.17977(13) 0.0303(5) Uani 1 1 d .
H17A H 1.0001 0.5643 0.2310 0.036 Uiso 1 1 calc R
C18 C 0.5170(2) 0.3506(3) -0.19052(14) 0.0349(5) Uani 1 1 d .
H18A H 0.4319 0.3949 -0.1913 0.042 Uiso 1 1 calc R
C19 C 0.9130(2) 0.1564(2) -0.01305(15) 0.0344(5) Uani 1 1 d .
H19A H 0.9122 0.0743 -0.0472 0.041 Uiso 1 1 calc R
C20 C 0.6099(2) 0.3486(2) -0.11454(14) 0.0315(5) Uani 1 1 d .
H20A H 0.5869 0.3903 -0.0640 0.038 Uiso 1 1 calc R
C21 C 0.7214(3) 0.9438(3) 0.11756(17) 0.0443(6) Uani 1 1 d .
H21A H 0.6596 1.0002 0.0777 0.066 Uiso 1 1 calc R
H21B H 0.8072 0.9938 0.1313 0.066 Uiso 1 1 calc R
H21C H 0.6814 0.9280 0.1699 0.066 Uiso 1 1 calc R
C22 C 0.4475(3) 0.2855(3) -0.34582(16) 0.0413(6) Uani 1 1 d .

loop_
_atom_site_aniso_label
_atom_site_aniso_U_11
_atom_site_aniso_U_22
_atom_site_aniso_U_33
_atom_site_aniso_U_23
_atom_site_aniso_U_13
_atom_site_aniso_U_12
O1 0.0454(9) 0.0303(8) 0.0285(8) -0.0046(6) -0.0079(7) 0.0054(7)
N1 0.0324(9) 0.0276(9) 0.0261(9) -0.0030(7) 0.0018(7) 0.0013(7)
F1 0.0541(10) 0.0982(16) 0.0556(10) 0.0062(10) -0.0147(8) -0.0372(10)
C4 0.0400(12) 0.0379(13) 0.0260(10) -0.0063(9) 0.0047(9) -0.0045(10)
C5 0.0298(10) 0.0278(10) 0.0226(9) 0.0014(8) -0.0023(8) 0.0008(8)
N2 0.0363(10) 0.0302(10) 0.0343(10) 0.0016(8) -0.0006(8) 0.0051(8)
C7 0.0308(10) 0.0244(10) 0.0246(10) -0.0009(8) 0.0007(8) -0.0024(8)
F2 0.0626(11) 0.1341(19) 0.0317(8) -0.0226(10) -0.0089(8) 0.0146(12)
C9 0.0296(10) 0.0280(10) 0.0260(10) 0.0031(8) 0.0031(8) 0.0001(9)
C10 0.0337(11) 0.0328(11) 0.0273(10) 0.0001(9) -0.0010(9) -0.0083(9)
C11 0.0293(10) 0.0358(12) 0.0267(10) 0.0061(9) -0.0012(8) -0.0002(9)
C12 0.0266(9) 0.0281(10) 0.0238(9) 0.0005(8) 0.0026(8) -0.0017(8)
F3 0.0850(13) 0.0560(11) 0.0648(11) 0.0023(9) -0.0376(10) 0.0077(10)
C14 0.0334(11) 0.0272(11) 0.0262(10) -0.0004(8) 0.0010(8) -0.0022(9)
C15 0.0343(11) 0.0340(12) 0.0294(11) -0.0048(9) 0.0064(9) 0.0004(9)
C16 0.0357(11) 0.0331(12) 0.0302(11) -0.0009(9) -0.0007(9) 0.0038(9)
C17 0.0339(11) 0.0326(11) 0.0231(9) 0.0008(8) -0.0006(8) -0.0042(9)
C18 0.0309(11) 0.0409(13) 0.0319(11) -0.0017(10) 0.0011(9) 0.0004(10)
C19 0.0396(12) 0.0279(11) 0.0347(11) -0.0020(9) 0.0021(9) 0.0060(9)
C20 0.0330(11) 0.0353(12) 0.0261(10) -0.0049(9) 0.0032(8) -0.0007(9)
C21 0.0527(15) 0.0359(13) 0.0437(13) -0.0023(11) 0.0045(11) 0.0089(11)
C22 0.0408(13) 0.0478(15) 0.0331(12) -0.0024(11) -0.0030(10) -0.0065(11)

loop_
_atom_type_symbol
_atom_type_description
_atom_type_scat_dispersion_real
_atom_type_scat_dispersion_imag
_atom_type_scat_source
C C 0.0033 0.0016 'International Tables Vol C Tables 4.2.6.8 and 6.1.1.4'
H H 0.0000 0.0000 'International Tables Vol C Tables 4.2.6.8 and 6.1.1.4'
N N 0.0061 0.0033 'International Tables Vol C Tables 4.2.6.8 and 6.1.1.4'
O O 0.0106 0.0060 'International Tables Vol C Tables 4.2.6.8 and 6.1.1.4'
F F 0.0171 0.0103 'International Tables Vol C Tables 4.2.6.8 and 6.1.1.4'

loop_
_geom_angle_atom_site_label_1
_geom_angle_atom_site_label_2
_geom_angle_atom_site_label_3
_geom_angle
C14 O1 C16 117.82(16)
C19 N1 C12 106.28(17)
C19 N1 C7 123.89(18)
C12 N1 C7 129.81(18)
C15 C4 C10 119.7(2)
C15 C4 H4A 120.1
C10 C4 H4A 120.1
C14 C5 C12 116.03(19)
C14 C5 H5A 122.0
C12 C5 H5A 122.0
C19 N2 C9 104.32(18)
C15 C7 C20 120.2(2)
C15 C7 N1 119.16(19)
C20 C7 N1 120.63(19)
C11 C9 C12 119.9(2)
C11 C9 N2 129.28(19)
C12 C9 N2 110.79(18)
C4 C10 C18 120.4(2)
C4 C10 C22 120.6(2)
C18 C10 C22 119.0(2)
C17 C11 C9 118.01(19)
C17 C11 H11A 121.0
C9 C11 H11A 121.0
N1 C12 C9 104.70(18)
N1 C12 C5 132.29(19)
C9 C12 C5 122.94(19)
O1 C14 C5 124.10(19)
O1 C14 C17 114.22(18)
C5 C14 C17 121.7(2)
C4 C15 C7 120.2(2)
C4 C15 H15A 119.9
C7 C15 H15A 119.9
O1 C16 C21 107.07(18)
O1 C16 H16A 110.3
C21 C16 H16A 110.3
O1 C16 H16B 110.3
C21 C16 H16B 110.3
H16A C16 H16B 108.6
C11 C17 C14 121.36(19)
C11 C17 H17A 119.3
C14 C17 H17A 119.3
C20 C18 C10 120.0(2)
C20 C18 H18A 120.0
C10 C18 H18A 120.0
N2 C19 N1 113.9(2)
N2 C19 H19A 123.0
N1 C19 H19A 123.0
C18 C20 C7 119.5(2)
C18 C20 H20A 120.3
C7 C20 H20A 120.3
C16 C21 H21A 109.5
C16 C21 H21B 109.5
H21A C21 H21B 109.5
C16 C21 H21C 109.5
H21A C21 H21C 109.5
H21B C21 H21C 109.5
F3 C22 F1 107.0(2)
F3 C22 F2 105.9(2)
F1 C22 F2 105.0(2)
F3 C22 C10 113.0(2)
F1 C22 C10 112.7(2)
F2 C22 C10 112.5(2)

loop_
_geom_bond_atom_site_label_1
_geom_bond_atom_site_label_2
_geom_bond_distance
O1 C14 1.374(3)
O1 C16 1.433(3)
N1 C19 1.380(3)
N1 C12 1.396(3)
N1 C7 1.417(3)
F1 C22 1.327(3)
C4 C15 1.382(3)
C4 C10 1.384(3)
C4 H4A 0.9300
C5 C14 1.387(3)
C5 C12 1.401(3)
C5 H5A 0.9300
N2 C19 1.306(3)
N2 C9 1.401(3)
C7 C15 1.391(3)
C7 C20 1.392(3)
F2 C22 1.339(3)
C9 C11 1.396(3)
C9 C12 1.400(3)
C10 C18 1.392(3)
C10 C22 1.493(3)
C11 C17 1.382(3)
C11 H11A 0.9300
F3 C22 1.325(3)
C14 C17 1.411(3)
C15 H15A 0.9300
C16 C21 1.506(3)
C16 H16A 0.9700
C16 H16B 0.9700
C17 H17A 0.9300
C18 C20 1.387(3)
C18 H18A 0.9300
C19 H19A 0.9300
C20 H20A 0.9300
C21 H21A 0.9600
C21 H21B 0.9600
C21 H21C 0.9600

loop_
_geom_torsion_atom_site_label_1
_geom_torsion_atom_site_label_2
_geom_torsion_atom_site_label_3
_geom_torsion_atom_site_label_4
_geom_torsion
C19 N1 C7 C15 -38.1(3)
C12 N1 C7 C15 144.1(2)
C19 N1 C7 C20 139.8(2)
C12 N1 C7 C20 -38.1(3)
C19 N2 C9 C11 -179.2(2)
C19 N2 C9 C12 -0.3(2)
C15 C4 C10 C18 -0.2(3)
C15 C4 C10 C22 -179.1(2)
C12 C9 C11 C17 0.3(3)
N2 C9 C11 C17 179.1(2)
C19 N1 C12 C9 -0.2(2)
C7 N1 C12 C9 178.0(2)
C19 N1 C12 C5 176.9(2)
C7 N1 C12 C5 -5.0(4)
C11 C9 C12 N1 179.33(19)
N2 C9 C12 N1 0.3(2)
C11 C9 C12 C5 1.9(3)
N2 C9 C12 C5 -177.15(19)
C14 C5 C12 N1 -178.7(2)
C14 C5 C12 C9 -2.1(3)
C16 O1 C14 C5 -2.8(3)
C16 O1 C14 C17 177.69(19)
C12 C5 C14 O1 -179.35(19)
C12 C5 C14 C17 0.1(3)
C10 C4 C15 C7 1.4(3)
C20 C7 C15 C4 -1.5(3)
N1 C7 C15 C4 176.4(2)
C14 O1 C16 C21 177.0(2)
C9 C11 C17 C14 -2.2(3)
O1 C14 C17 C11 -178.46(19)
C5 C14 C17 C11 2.0(3)
C4 C10 C18 C20 -1.0(3)
C22 C10 C18 C20 177.9(2)
C9 N2 C19 N1 0.1(3)
C12 N1 C19 N2 0.0(3)
C7 N1 C19 N2 -178.24(19)
C10 C18 C20 C7 0.9(3)
C15 C7 C20 C18 0.3(3)
N1 C7 C20 C18 -177.5(2)
C4 C10 C22 F3 -127.3(3)
C18 C10 C22 F3 53.8(3)
C4 C10 C22 F1 111.1(3)
C18 C10 C22 F1 -67.8(3)
C4 C10 C22 F2 -7.4(3)
C18 C10 C22 F2 173.7(2)
